data_7006423
loop_
_publ_author_name
'Ghosh, Tamal'
'Maiya, Bhaskar G.'
'Samanta, Anunay'

_publ_section_title
;
 A colorimetric chemosensor for both fluoride and transition metal ions
 based on dipyrrolyl derivative.
;
_journal_issue 6
_journal_name_full 'Dalton transactions (Cambridge, England : 2003)'
_journal_page_first 795
_journal_page_last 801
_journal_paper_doi 10.1039/b510469f
_journal_year 2006
_chemical_formula_sum 'C30 H22 Cl2 N10 Ni'
_chemical_formula_weight 652.19
_chemical_name_systematic
;
?
;
_space_group_IT_number 2
_symmetry_cell_setting triclinic
_symmetry_space_group_name_Hall '-P 1'
_symmetry_space_group_name_H-M 'P -1'
_atom_sites_solution_hydrogens geom
_atom_sites_solution_primary direct
_atom_sites_solution_secondary difmap
_audit_creation_method SHELXL-97
_cell_angle_alpha 110.3790(10)
_cell_angle_beta 90.8100(10)
_cell_angle_gamma 94.5210(10)
_cell_formula_units_Z 2
_cell_length_a 6.9445(4)
_cell_length_b 12.8462(8)
_cell_length_c 17.3296(11)
_cell_measurement_reflns_used 3237
_cell_measurement_temperature 298
_cell_measurement_theta_max 20.91
_cell_measurement_theta_min 2.44
_cell_volume 1443.28(15)
_computing_cell_refinement 'BRUKER SMART'
_computing_data_collection 'BRUKER SMART'
_computing_data_reduction 'BRUKER SAINT'
_computing_molecular_graphics 'Ortep-3 for Windows/Platon'
_computing_publication_material 'Bruker SHELXTL'
_computing_structure_refinement 'SHELXL-97 (Sheldrick, 1997)'
_computing_structure_solution 'SHELXS-97 (Sheldrick, 1990)'
_diffrn_ambient_temperature 298
_diffrn_measured_fraction_theta_full 0.996
_diffrn_measured_fraction_theta_max 0.996
_diffrn_measurement_device_type 'CCD area detector'
_diffrn_measurement_method 'phi and omega scans'
_diffrn_radiation_monochromator graphite
_diffrn_radiation_source 'fine-focus sealed tube'
_diffrn_radiation_type MoK\a
_diffrn_radiation_wavelength 0.71073
_diffrn_reflns_av_R_equivalents 0.0406
_diffrn_reflns_av_sigmaI/netI 0.0514
_diffrn_reflns_limit_h_max 8
_diffrn_reflns_limit_h_min -8
_diffrn_reflns_limit_k_max 15
_diffrn_reflns_limit_k_min -15
_diffrn_reflns_limit_l_max 20
_diffrn_reflns_limit_l_min -20
_diffrn_reflns_number 13866
_diffrn_reflns_theta_full 25.00
_diffrn_reflns_theta_max 25.00
_diffrn_reflns_theta_min 1.25
_diffrn_standards_decay_% 0
_exptl_absorpt_coefficient_mu 0.898
_exptl_absorpt_correction_T_max 0.9481
_exptl_absorpt_correction_T_min 0.7381
_exptl_absorpt_correction_type multi-scan
_exptl_absorpt_process_details 'SADABS-Bruker Nonius area detector scaling and absorption correction - V2.10'
_exptl_crystal_colour Red
_exptl_crystal_density_diffrn 1.501
_exptl_crystal_density_method 'not measured'
_exptl_crystal_description Block
_exptl_crystal_F_000 668
_exptl_crystal_size_max 0.36
_exptl_crystal_size_mid 0.12
_exptl_crystal_size_min 0.06
_refine_diff_density_max 0.566
_refine_diff_density_min -0.532
_refine_diff_density_rms 0.082
_refine_ls_extinction_method none
_refine_ls_goodness_of_fit_ref 1.040
_refine_ls_hydrogen_treatment constr
_refine_ls_matrix_type full
_refine_ls_number_parameters 388
_refine_ls_number_reflns 5058
_refine_ls_number_restraints 0
_refine_ls_restrained_S_all 1.040
_refine_ls_R_factor_all 0.1103
_refine_ls_R_factor_gt 0.0724
_refine_ls_shift/su_max 0.000
_refine_ls_shift/su_mean 0.000
_refine_ls_structure_factor_coef Fsqd
_refine_ls_weighting_details 'calc w=1/[\s^2^(Fo^2^)+(0.1296P)^2^+0.2669P] where P=(Fo^2^+2Fc^2^)/3'
_refine_ls_weighting_scheme calc
_refine_ls_wR_factor_gt 0.1991
_refine_ls_wR_factor_ref 0.2241
_reflns_number_gt 3143
_reflns_number_total 5058
_reflns_threshold_expression >2sigma(I)
_cod_data_source_file b510469f.txt
_cod_data_source_block Ni(dppp)2Cl2
_cod_depositor_comments
;
The following automatic conversions were performed:
'_symmetry_cell_setting' value 'Triclinic' changed to 'triclinic'
according to '/home/saulius/struct/CIF-dictionaries/cif_core.dic'
dictionary named 'cif_core.dic' version 2.4.1 from 2010-06-29.

Automatic conversion script
Id: cif_fix_enum 1527 2010-12-29 10:47:43Z saulius 
;
_cod_original_sg_symbol_H-M P-1
_cod_database_code 7006423

loop_
_symmetry_equiv_pos_as_xyz
'x, y, z'
'-x, -y, -z'

loop_
_atom_site_label
_atom_site_type_symbol
_atom_site_fract_x
_atom_site_fract_y
_atom_site_fract_z
_atom_site_U_iso_or_equiv
_atom_site_adp_type
_atom_site_occupancy
_atom_site_symmetry_multiplicity
_atom_site_calc_flag
_atom_site_refinement_flags
_atom_site_disorder_assembly
_atom_site_disorder_group
C1 C -0.2408(9) -0.0445(5) 0.3140(3) 0.0615(14) Uani 1 1 d . . .
H1 H -0.2918 -0.0952 0.2639 0.074 Uiso 1 1 calc R . .
C2 C -0.3547(8) -0.0228(5) 0.3815(4) 0.0677(15) Uani 1 1 d . . .
H2 H -0.4788 -0.0582 0.3762 0.081 Uiso 1 1 calc R . .
C3 C -0.2844(9) 0.0506(5) 0.4557(4) 0.0700(16) Uani 1 1 d . . .
H3 H -0.3595 0.0665 0.5017 0.084 Uiso 1 1 calc R . .
C4 C -0.0943(8) 0.1023(5) 0.4615(3) 0.0591(13) Uani 1 1 d . . .
C5 C 0.0082(8) 0.0774(4) 0.3904(3) 0.0563(13) Uani 1 1 d . . .
C6 C 0.1683(9) 0.2176(5) 0.5356(3) 0.0648(15) Uani 1 1 d . . .
C7 C 0.2648(8) 0.2014(5) 0.4580(4) 0.0612(14) Uani 1 1 d . . .
C8 C 0.2505(10) 0.2768(5) 0.6180(4) 0.0765(18) Uani 1 1 d . . .
C9 C 0.1330(9) 0.2939(4) 0.6824(3) 0.0626(14) Uani 1 1 d . . .
H9 H 0.0001 0.2754 0.6777 0.075 Uiso 1 1 calc R . .
C10 C 0.2354(17) 0.3407(6) 0.7531(5) 0.109(3) Uani 1 1 d . . .
H10 H 0.1848 0.3617 0.8051 0.131 Uiso 1 1 calc R . .
C11 C 0.4284(18) 0.3534(6) 0.7374(5) 0.117(3) Uani 1 1 d . . .
H11 H 0.5309 0.3832 0.7760 0.140 Uiso 1 1 calc R . .
C12 C 0.4438(9) 0.2603(5) 0.4472(4) 0.0759(18) Uani 1 1 d . . .
C13 C 0.6987(10) 0.3785(8) 0.4468(7) 0.117(3) Uani 1 1 d . . .
H13 H 0.7920 0.4389 0.4617 0.140 Uiso 1 1 calc R . .
C14 C 0.6882(11) 0.2889(8) 0.3761(6) 0.103(2) Uani 1 1 d . . .
H14 H 0.7753 0.2772 0.3343 0.123 Uiso 1 1 calc R . .
C15 C 0.5359(7) 0.2209(5) 0.3758(4) 0.0578(13) Uani 1 1 d . . .
H15 H 0.4971 0.1552 0.3326 0.069 Uiso 1 1 calc R . .
C16 C -0.1128(8) -0.1804(6) 0.0816(3) 0.0679(15) Uani 1 1 d . . .
H16 H -0.0794 -0.2416 0.0940 0.081 Uiso 1 1 calc R . .
C17 C -0.2284(8) -0.1997(6) 0.0119(4) 0.0787(18) Uani 1 1 d . . .
H17 H -0.2715 -0.2720 -0.0215 0.094 Uiso 1 1 calc R . .
C18 C -0.2786(8) -0.1103(7) -0.0073(4) 0.082(2) Uani 1 1 d . . .
H18 H -0.3547 -0.1215 -0.0546 0.099 Uiso 1 1 calc R . .
C19 C -0.2144(7) -0.0015(6) 0.0450(4) 0.0679(16) Uani 1 1 d . . .
C20 C -0.0985(7) 0.0080(5) 0.1143(3) 0.0594(14) Uani 1 1 d . . .
C21 C -0.1853(9) 0.1887(7) 0.0811(4) 0.0765(18) Uani 1 1 d . . .
C22 C -0.0662(8) 0.1983(6) 0.1550(3) 0.0670(15) Uani 1 1 d . . .
C23 C 0.0225(9) 0.2988(6) 0.2157(5) 0.0819(19) Uani 1 1 d . . .
C24 C 0.1723(9) 0.2956(5) 0.2641(4) 0.0762(17) Uani 1 1 d . . .
H24 H 0.2315 0.2311 0.2585 0.091 Uiso 1 1 calc R . .
C25 C 0.2270(13) 0.3932(8) 0.3204(7) 0.132(4) Uani 1 1 d . . .
H25 H 0.3331 0.4079 0.3571 0.158 Uiso 1 1 calc R . .
C26 C 0.110(2) 0.4661(8) 0.3169(9) 0.211(8) Uani 1 1 d . . .
H26 H 0.1143 0.5408 0.3503 0.253 Uiso 1 1 calc R . .
C27 C -0.2259(15) 0.2782(8) 0.0551(5) 0.118(3) Uani 1 1 d . . .
C28 C -0.250(4) 0.4278(13) 0.0184(10) 0.42(2) Uani 1 1 d . . .
H28 H -0.2407 0.5003 0.0181 0.508 Uiso 1 1 calc R . .
C29 C -0.3262(19) 0.3414(11) -0.0377(7) 0.161(5) Uani 1 1 d . . .
H29 H -0.3897 0.3409 -0.0855 0.194 Uiso 1 1 calc R . .
C30 C -0.3041(8) 0.2577(6) -0.0202(3) 0.0673(16) Uani 1 1 d . . .
H30 H -0.3391 0.1858 -0.0566 0.081 Uiso 1 1 calc R . .
Cl1 Cl 0.4211(2) 0.04254(18) 0.19267(10) 0.0911(6) Uani 1 1 d . . .
Cl2 Cl 0.2289(3) -0.18117(17) 0.24359(13) 0.1039(6) Uani 1 1 d . . .
N1 N -0.0627(6) 0.0028(4) 0.3165(2) 0.0576(11) Uani 1 1 d . . .
N2 N 0.1856(6) 0.1275(4) 0.3879(3) 0.0603(11) Uani 1 1 d . . .
N3 N -0.0089(8) 0.1716(4) 0.5340(3) 0.0700(13) Uani 1 1 d . . .
N4 N 0.4381(12) 0.3124(6) 0.6522(5) 0.134(3) Uani 1 1 d . . .
H4A H 0.5417 0.3095 0.6252 0.161 Uiso 1 1 calc R . .
N5 N 0.5423(12) 0.3631(6) 0.4933(5) 0.137(3) Uani 1 1 d . . .
H5A H 0.5129 0.4079 0.5406 0.164 Uiso 1 1 calc R . .
N6 N -0.0471(6) -0.0809(4) 0.1313(3) 0.0616(12) Uani 1 1 d . . .
N7 N -0.0277(6) 0.1075(4) 0.1689(3) 0.0629(12) Uani 1 1 d . . .
N8 N -0.2536(7) 0.0902(6) 0.0298(3) 0.0756(14) Uani 1 1 d . . .
N9 N -0.180(4) 0.3910(12) 0.0840(7) 0.452(19) Uani 1 1 d . . .
H9A H -0.1228 0.4313 0.1304 0.542 Uiso 1 1 calc R . .
N10 N -0.0243(17) 0.4078(9) 0.2518(8) 0.222(6) Uani 1 1 d . . .
H10A H -0.1207 0.4354 0.2366 0.267 Uiso 1 1 calc R . .
Ni1 Ni 0.13799(10) -0.02267(7) 0.23141(4) 0.0676(3) Uani 1 1 d . . .

loop_
_atom_site_aniso_label
_atom_site_aniso_U_11
_atom_site_aniso_U_22
_atom_site_aniso_U_33
_atom_site_aniso_U_23
_atom_site_aniso_U_13
_atom_site_aniso_U_12
C1 0.075(4) 0.059(3) 0.049(3) 0.015(3) -0.005(3) 0.010(3)
C2 0.064(3) 0.072(4) 0.067(4) 0.026(3) -0.002(3) -0.001(3)
C3 0.076(4) 0.077(4) 0.061(4) 0.027(3) 0.014(3) 0.012(3)
C4 0.066(3) 0.060(3) 0.051(3) 0.017(3) 0.004(3) 0.011(3)
C5 0.069(3) 0.052(3) 0.052(3) 0.022(3) 0.001(3) 0.013(3)
C6 0.079(4) 0.059(3) 0.058(3) 0.021(3) -0.008(3) 0.013(3)
C7 0.069(3) 0.053(3) 0.064(3) 0.023(3) -0.005(3) 0.011(3)
C8 0.090(4) 0.061(4) 0.074(4) 0.019(3) -0.031(4) 0.005(3)
C9 0.096(4) 0.054(3) 0.032(3) 0.007(2) -0.009(3) 0.016(3)
C10 0.174(9) 0.079(5) 0.071(5) 0.018(4) -0.008(6) 0.038(6)
C11 0.191(10) 0.085(5) 0.061(5) 0.008(4) -0.057(6) 0.018(6)
C12 0.072(4) 0.058(4) 0.093(5) 0.025(3) -0.027(4) -0.007(3)
C13 0.059(4) 0.135(8) 0.168(9) 0.074(7) 0.005(5) -0.028(5)
C14 0.083(5) 0.117(6) 0.109(6) 0.041(6) -0.001(4) 0.007(5)
C15 0.043(3) 0.065(3) 0.066(4) 0.024(3) 0.005(2) -0.001(3)
C16 0.052(3) 0.093(5) 0.057(3) 0.022(3) 0.008(3) 0.008(3)
C17 0.052(3) 0.107(5) 0.068(4) 0.020(4) -0.005(3) 0.006(3)
C18 0.039(3) 0.140(6) 0.054(3) 0.020(4) -0.003(2) -0.004(4)
C19 0.034(3) 0.116(5) 0.061(3) 0.039(4) 0.008(2) 0.017(3)
C20 0.043(3) 0.090(4) 0.047(3) 0.024(3) 0.007(2) 0.012(3)
C21 0.067(4) 0.116(6) 0.063(4) 0.044(4) 0.023(3) 0.044(4)
C22 0.057(3) 0.086(4) 0.061(4) 0.027(3) 0.012(3) 0.016(3)
C23 0.073(4) 0.075(5) 0.114(6) 0.053(4) 0.003(4) 0.010(3)
C24 0.085(4) 0.056(4) 0.084(4) 0.021(3) -0.028(3) 0.008(3)
C25 0.108(6) 0.119(7) 0.191(10) 0.088(8) -0.056(6) -0.004(5)
C26 0.246(14) 0.084(6) 0.284(16) 0.060(8) -0.181(13) -0.037(8)
C27 0.175(8) 0.112(6) 0.073(5) 0.022(5) 0.018(5) 0.088(6)
C28 0.95(6) 0.139(11) 0.184(14) 0.024(11) -0.20(2) 0.24(2)
C29 0.228(13) 0.155(10) 0.096(7) 0.027(7) -0.013(8) 0.072(9)
C30 0.063(3) 0.102(5) 0.058(4) 0.048(3) 0.007(3) 0.037(3)
Cl1 0.0552(8) 0.1535(17) 0.0687(10) 0.0427(10) 0.0072(7) 0.0148(9)
Cl2 0.0987(13) 0.1100(14) 0.1046(14) 0.0337(11) -0.0062(11) 0.0386(11)
N1 0.064(3) 0.059(3) 0.046(2) 0.014(2) -0.001(2) 0.005(2)
N2 0.059(3) 0.065(3) 0.057(3) 0.020(2) 0.003(2) 0.009(2)
N3 0.088(4) 0.070(3) 0.047(3) 0.014(2) 0.001(2) 0.011(3)
N4 0.164(7) 0.102(5) 0.127(6) 0.031(5) -0.040(5) 0.018(5)
N5 0.150(7) 0.108(6) 0.144(7) 0.038(5) -0.036(6) 0.005(5)
N6 0.052(2) 0.081(3) 0.048(3) 0.017(3) 0.002(2) 0.009(2)
N7 0.051(2) 0.086(4) 0.058(3) 0.032(3) 0.008(2) 0.016(2)
N8 0.055(3) 0.117(5) 0.061(3) 0.034(3) 0.008(2) 0.030(3)
N9 1.03(5) 0.171(11) 0.136(9) -0.002(8) -0.167(19) 0.25(2)
N10 0.212(11) 0.163(9) 0.305(15) 0.116(10) -0.141(11) -0.036(8)
Ni1 0.0544(5) 0.0942(6) 0.0498(5) 0.0187(4) -0.0018(3) 0.0114(4)

loop_
_atom_type_symbol
_atom_type_description
_atom_type_scat_dispersion_real
_atom_type_scat_dispersion_imag
_atom_type_scat_source
C C 0.0033 0.0016 'International Tables Vol C Tables 4.2.6.8 and 6.1.1.4'
H H 0.0000 0.0000 'International Tables Vol C Tables 4.2.6.8 and 6.1.1.4'
N N 0.0061 0.0033 'International Tables Vol C Tables 4.2.6.8 and 6.1.1.4'
Ni Ni 0.3393 1.1124 'International Tables Vol C Tables 4.2.6.8 and 6.1.1.4'
Cl Cl 0.1484 0.1585 'International Tables Vol C Tables 4.2.6.8 and 6.1.1.4'

loop_
_geom_angle_atom_site_label_1
_geom_angle_atom_site_label_2
_geom_angle_atom_site_label_3
_geom_angle
_geom_angle_site_symmetry_1
_geom_angle_site_symmetry_3
_geom_angle_publ_flag
N1 C1 C2 123.8(5) . . ?
C3 C2 C1 119.6(6) . . ?
C2 C3 C4 118.6(5) . . ?
N3 C4 C5 119.6(5) . . ?
N3 C4 C3 122.4(5) . . ?
C5 C4 C3 117.9(5) . . ?
N2 C5 N1 114.2(5) . . ?
N2 C5 C4 122.7(5) . . ?
N1 C5 C4 123.0(5) . . ?
N3 C6 C8 113.7(5) . . ?
N3 C6 C7 119.6(5) . . ?
C8 C6 C7 126.7(6) . . ?
N2 C7 C12 113.5(5) . . ?
N2 C7 C6 119.8(5) . . ?
C12 C7 C6 126.7(5) . . ?
C9 C8 N4 106.2(6) . . ?
C9 C8 C6 118.5(6) . . ?
N4 C8 C6 134.8(7) . . ?
C10 C9 C8 110.2(7) . . ?
C9 C10 C11 109.6(7) . . ?
C10 C11 N4 105.8(8) . . ?
C15 C12 N5 106.7(7) . . ?
C15 C12 C7 119.6(5) . . ?
N5 C12 C7 133.3(7) . . ?
C14 C13 N5 107.1(7) . . ?
C15 C14 C13 109.6(7) . . ?
C14 C15 C12 110.4(6) . . ?
N6 C16 C17 123.8(6) . . ?
C18 C17 C16 118.7(6) . . ?
C17 C18 C19 119.6(6) . . ?
N8 C19 C20 119.9(6) . . ?
N8 C19 C18 123.4(6) . . ?
C20 C19 C18 116.7(6) . . ?
N6 C20 N7 114.7(5) . . ?
N6 C20 C19 122.9(6) . . ?
N7 C20 C19 122.3(6) . . ?
N8 C21 C27 113.9(6) . . ?
N8 C21 C22 120.3(6) . . ?
C27 C21 C22 125.7(8) . . ?
N7 C22 C23 113.2(5) . . ?
N7 C22 C21 119.6(6) . . ?
C23 C22 C21 127.2(6) . . ?
C24 C23 N10 102.2(7) . . ?
C24 C23 C22 120.7(6) . . ?
N10 C23 C22 136.1(7) . . ?
C25 C24 C23 113.1(7) . . ?
C26 C25 C24 109.7(8) . . ?
C25 C26 N10 105.3(10) . . ?
C30 C27 N9 103.6(8) . . ?
C30 C27 C21 120.2(8) . . ?
N9 C27 C21 135.5(10) . . ?
C29 C28 N9 106.3(13) . . ?
C30 C29 C28 110.3(10) . . ?
C29 C30 C27 114.9(9) . . ?
C1 N1 C5 117.0(5) . . ?
C1 N1 Ni1 131.7(4) . . ?
C5 N1 Ni1 111.2(3) . . ?
C7 N2 C5 117.7(5) . . ?
C6 N3 C4 119.7(5) . . ?
C11 N4 C8 108.2(9) . . ?
C12 N5 C13 106.2(8) . . ?
C16 N6 C20 118.2(5) . . ?
C16 N6 Ni1 134.4(4) . . ?
C20 N6 Ni1 107.3(4) . . ?
C22 N7 C20 118.3(5) . . ?
C21 N8 C19 119.5(5) . . ?
C27 N9 C28 104.5(13) . . ?
C23 N10 C26 109.5(9) . . ?
N1 Ni1 N6 96.87(17) . . ?
N1 Ni1 Cl2 95.87(14) . . ?
N6 Ni1 Cl2 102.40(16) . . ?
N1 Ni1 Cl1 146.86(14) . . ?
N6 Ni1 Cl1 107.93(13) . . ?
Cl2 Ni1 Cl1 99.75(8) . . ?

loop_
_geom_bond_atom_site_label_1
_geom_bond_atom_site_label_2
_geom_bond_distance
_geom_bond_site_symmetry_2
_geom_bond_publ_flag
C1 N1 1.328(7) . ?
C1 C2 1.379(8) . ?
C2 C3 1.359(8) . ?
C3 C4 1.417(8) . ?
C4 N3 1.356(7) . ?
C4 C5 1.383(7) . ?
C5 N2 1.353(7) . ?
C5 N1 1.362(6) . ?
C6 N3 1.318(7) . ?
C6 C8 1.446(8) . ?
C6 C7 1.468(8) . ?
C7 N2 1.332(7) . ?
C7 C12 1.453(8) . ?
C8 C9 1.358(9) . ?
C8 N4 1.398(9) . ?
C9 C10 1.328(9) . ?
C10 C11 1.379(12) . ?
C11 N4 1.389(10) . ?
C12 C15 1.354(8) . ?
C12 N5 1.399(9) . ?
C13 C14 1.353(12) . ?
C13 N5 1.404(11) . ?
C14 C15 1.316(9) . ?
C16 N6 1.309(7) . ?
C16 C17 1.377(8) . ?
C17 C18 1.369(9) . ?
C18 C19 1.408(9) . ?
C19 N8 1.340(8) . ?
C19 C20 1.400(7) . ?
C20 N6 1.347(7) . ?
C20 N7 1.348(7) . ?
C21 N8 1.314(8) . ?
C21 C27 1.419(10) . ?
C21 C22 1.478(8) . ?
C22 N7 1.317(7) . ?
C22 C23 1.436(9) . ?
C23 C24 1.339(8) . ?
C23 N10 1.388(13) . ?
C24 C25 1.315(11) . ?
C25 C26 1.305(12) . ?
C26 N10 1.405(13) . ?
C27 C30 1.335(9) . ?
C27 N9 1.366(17) . ?
C28 C29 1.264(19) . ?
C28 N9 1.467(16) . ?
C29 C30 1.234(12) . ?
Cl1 Ni1 2.2773(17) . ?
Cl2 Ni1 2.255(2) . ?
N1 Ni1 2.004(4) . ?
N6 Ni1 2.026(4) . ?
